data_7251531
loop_
_publ_author_name
'Shen, Yi-Lin'
'Liu, Chia-Li'
'Tai, Hsun-Chih'
'Chen, Zhi-Ling'
'Chen, Jhy-Der'

_publ_section_title
;
 Structure-directing roles of polycarboxylate anions in the formation of
 Ag(i) coordination polymers with mixed ligands
;
_journal_issue 11
_journal_name_full CrystEngComm
_journal_page_first 1801
_journal_page_last 1811
_journal_paper_doi 10.1039/D5CE01151E
_journal_volume 28
_journal_year 2026
_chemical_formula_sum 'C24 H19 Ag N4 O7'
_chemical_formula_weight 583.30
_space_group_crystal_system monoclinic
_space_group_IT_number 14
_space_group_name_Hall '-P 2yn'
_space_group_name_H-M_alt 'P 1 21/n 1'
_atom_sites_solution_hydrogens mixed
_audit_creation_method SHELXL-2019/1
_audit_update_record
;
2025-12-01 deposited with the CCDC.	2026-01-27 downloaded from the CCDC.
;
_cell_angle_alpha 90
_cell_angle_beta 93.170(6)
_cell_angle_gamma 90
_cell_formula_units_Z 4
_cell_length_a 8.5629(16)
_cell_length_b 25.199(5)
_cell_length_c 10.864(2)
_cell_measurement_reflns_used 9883
_cell_measurement_temperature 296(2)
_cell_measurement_theta_max 28.08
_cell_measurement_theta_min 2.48
_cell_volume 2340.6(8)
_computing_cell_refinement 'Bruker SAINT'
_computing_data_collection 'Bruker APEX2'
_computing_data_reduction 'Bruker SAINT'
_computing_molecular_graphics 'Bruker SHELXTL'
_computing_publication_material 'Bruker SHELXTL'
_computing_structure_refinement 'SHELXL-2019/1 (Sheldrick, 2019)'
_computing_structure_solution 'SHELXS-97 (Sheldrick 2008)'
_diffrn_ambient_temperature 296(2)
_diffrn_measured_fraction_theta_full 1.000
_diffrn_measured_fraction_theta_max 1.000
_diffrn_measurement_device_type 'Bruker APEX-II CCD'
_diffrn_measurement_method '\f and \w scans'
_diffrn_radiation_type MoK\a
_diffrn_radiation_wavelength 0.71073
_diffrn_reflns_av_R_equivalents 0.0805
_diffrn_reflns_av_unetI/netI 0.0493
_diffrn_reflns_Laue_measured_fraction_full 1.000
_diffrn_reflns_Laue_measured_fraction_max 1.000
_diffrn_reflns_limit_h_max 10
_diffrn_reflns_limit_h_min -10
_diffrn_reflns_limit_k_max 31
_diffrn_reflns_limit_k_min -31
_diffrn_reflns_limit_l_max 13
_diffrn_reflns_limit_l_min -13
_diffrn_reflns_number 45242
_diffrn_reflns_point_group_measured_fraction_full 1.000
_diffrn_reflns_point_group_measured_fraction_max 1.000
_diffrn_reflns_theta_full 25.242
_diffrn_reflns_theta_max 25.998
_diffrn_reflns_theta_min 1.616
_exptl_absorpt_coefficient_mu 0.915
_exptl_absorpt_correction_T_max 0.7457
_exptl_absorpt_correction_T_min 0.6667
_exptl_absorpt_correction_type multi-scan
_exptl_absorpt_process_details 'sadabs v2008/1(bruker axs, 2008)'
_exptl_crystal_colour colourless
_exptl_crystal_density_diffrn 1.655
_exptl_crystal_description plate
_exptl_crystal_F_000 1176
_exptl_crystal_size_max 1.000
_exptl_crystal_size_mid 0.300
_exptl_crystal_size_min 0.100
_refine_diff_density_max 0.507
_refine_diff_density_min -0.838
_refine_diff_density_rms 0.078
_refine_ls_extinction_method none
_refine_ls_goodness_of_fit_ref 1.020
_refine_ls_hydrogen_treatment constr
_refine_ls_matrix_type full
_refine_ls_number_parameters 325
_refine_ls_number_reflns 4616
_refine_ls_number_restraints 0
_refine_ls_restrained_S_all 1.020
_refine_ls_R_factor_all 0.0701
_refine_ls_R_factor_gt 0.0367
_refine_ls_shift/su_max 0.000
_refine_ls_shift/su_mean 0.000
_refine_ls_structure_factor_coef Fsqd
_refine_ls_weighting_details 'w=1/[\s^2^(Fo^2^)+(0.0256P)^2^+1.0625P] where P=(Fo^2^+2Fc^2^)/3'
_refine_ls_weighting_scheme calc
_refine_ls_wR_factor_gt 0.0618
_refine_ls_wR_factor_ref 0.0699
_reflns_Friedel_coverage 0.000
_reflns_number_gt 3265
_reflns_number_total 4616
_reflns_threshold_expression 'I > 2\s(I)'
_cod_data_source_file d5ce01151e2.cif
_cod_data_source_block 5
_cod_depositor_comments
;
The following automatic conversions were performed:

data item '_exptl_absorpt_correction_type' value 'multi_scan' was
changed to 'multi-scan' in accordance with the
/home/data/users/saulius/crontab/automatic-downloads/rss-feeds/RSC/lib/dictionaries/cif_core.dic
dictionary named 'cif_core.dic' version 2.4.2 last updated on
2011-04-26.

Automatic conversion script
Id: cif_fix_values 8170 2020-07-09 18:12:32Z antanas 

 Adding full bibliography for 7251527--7251535.cif.
;
_cod_original_sg_symbol_H-M 'P 21/n'
_cod_database_code 7251531
_shelx_shelxl_version_number 2019/1
_shelx_space_group_comment
; 
The symmetry employed for this shelxl refinement is uniquely defined 
by the following loop, which should always be used as a source of 
symmetry information in preference to the above space-group names. 
They are only intended as comments. 
;
_shelx_estimated_absorpt_t_min 0.461
_shelx_estimated_absorpt_t_max 0.914

loop_
_space_group_symop_operation_xyz
'x, y, z'
'-x+1/2, y+1/2, -z+1/2'
'-x, -y, -z'
'x-1/2, -y-1/2, z-1/2'

loop_
_atom_site_label
_atom_site_type_symbol
_atom_site_fract_x
_atom_site_fract_y
_atom_site_fract_z
_atom_site_U_iso_or_equiv
_atom_site_adp_type
_atom_site_occupancy
_atom_site_site_symmetry_order
_atom_site_calc_flag
_atom_site_refinement_flags_posn
_atom_site_refinement_flags_adp
_atom_site_refinement_flags_occupancy
_atom_site_disorder_assembly
_atom_site_disorder_group
Ag Ag -0.75372(3) 0.02652(2) 1.53029(2) 0.03621(9) Uani 1 1 d . . . . .
O1 O -0.3274(3) 0.08248(9) 0.9820(2) 0.0432(6) Uani 1 1 d . . . . .
O2 O -0.2209(3) -0.04971(10) 1.0347(2) 0.0486(7) Uani 1 1 d . . . . .
O3 O -0.8253(2) 0.11190(8) 1.65537(19) 0.0339(5) Uani 1 1 d . . . . .
O4 O -0.6017(2) 0.07644(8) 1.72802(18) 0.0301(5) Uani 1 1 d . . . . .
O5 O -0.6677(3) 0.32915(10) 2.0706(3) 0.0619(8) Uani 1 1 d . . . . .
O6 O -0.4253(3) 0.29990(10) 2.0711(2) 0.0593(8) Uani 1 1 d . . . . .
H6C H -0.399728 0.331287 2.092605 0.071 Uiso 1 1 d R U . . .
O7 O -0.7753(3) 0.42104(9) 2.1796(2) 0.0588(8) Uani 1 1 d . . . . .
H7C H -0.742446 0.391535 2.153373 0.071 Uiso 1 1 d R U . . .
H7D H -0.870626 0.417345 2.195972 0.071 Uiso 1 1 d R U . . .
N1 N -0.6213(3) 0.06805(10) 1.3940(2) 0.0322(6) Uani 1 1 d . . . . .
N2 N -0.3953(3) 0.02685(10) 1.1366(2) 0.0285(6) Uani 1 1 d . . . . .
H2A H -0.391462 -0.005917 1.158733 0.034 Uiso 1 1 calc R U . . .
N3 N -0.1666(3) 0.00558(10) 0.8760(2) 0.0295(6) Uani 1 1 d . . . . .
H3A H -0.185242 0.037124 0.848723 0.035 Uiso 1 1 calc R U . . .
N4 N 0.1034(3) -0.02575(11) 0.6392(2) 0.0305(6) Uani 1 1 d . . . . .
C1 C -0.5455(3) 0.03949(12) 1.3122(3) 0.0255(7) Uani 1 1 d . . . . .
H1A H -0.539849 0.002908 1.322732 0.031 Uiso 1 1 calc R U . . .
C2 C -0.4751(3) 0.06175(12) 1.2123(3) 0.0259(7) Uani 1 1 d . . . . .
C3 C -0.4862(4) 0.11623(14) 1.1960(3) 0.0472(10) Uani 1 1 d . . . . .
H3B H -0.443960 0.132556 1.128593 0.057 Uiso 1 1 calc R U . . .
C4 C -0.5616(5) 0.14570(14) 1.2821(4) 0.0566(11) Uani 1 1 d . . . . .
H4B H -0.568179 0.182385 1.274139 0.068 Uiso 1 1 calc R U . . .
C5 C -0.6269(4) 0.12088(14) 1.3796(3) 0.0468(10) Uani 1 1 d . . . . .
H5A H -0.676327 0.141304 1.437208 0.056 Uiso 1 1 calc R U . . .
C6 C -0.3240(3) 0.03951(12) 1.0328(3) 0.0271(7) Uani 1 1 d . . . . .
C7 C -0.2316(3) -0.00747(13) 0.9817(3) 0.0279(7) Uani 1 1 d . . . . .
C8 C -0.0712(3) -0.02653(13) 0.8044(3) 0.0258(7) Uani 1 1 d . . . . .
C9 C -0.0543(4) -0.08071(13) 0.8175(3) 0.0378(8) Uani 1 1 d . . . . .
H9A H -0.104964 -0.099182 0.877759 0.045 Uiso 1 1 calc R U . . .
C10 C 0.0410(4) -0.10668(13) 0.7377(3) 0.0428(9) Uani 1 1 d . . . . .
H10A H 0.053925 -0.143249 0.743538 0.051 Uiso 1 1 calc R U . . .
C11 C 0.1162(4) -0.07868(14) 0.6502(3) 0.0379(8) Uani 1 1 d . . . . .
H11A H 0.178172 -0.096975 0.596822 0.046 Uiso 1 1 calc R U . . .
C12 C 0.0108(3) -0.00052(13) 0.7151(3) 0.0285(7) Uani 1 1 d . . . . .
H12A H 0.000723 0.036114 0.708069 0.034 Uiso 1 1 calc R U . . .
C13 C -0.7050(3) 0.11168(11) 1.7289(3) 0.0251(7) Uani 1 1 d . . . . .
C14 C -0.6811(3) 0.15751(11) 1.8177(3) 0.0251(7) Uani 1 1 d . . . . .
C15 C -0.5346(4) 0.17877(13) 1.8324(3) 0.0367(8) Uani 1 1 d . . . . .
H15A H -0.453348 0.163093 1.792101 0.044 Uiso 1 1 calc R U . . .
C16 C -0.5031(4) 0.22316(13) 1.9057(3) 0.0393(9) Uani 1 1 d . . . . .
H16A H -0.402508 0.237206 1.910836 0.047 Uiso 1 1 calc R U . . .
C17 C -0.6175(3) 0.24666(12) 1.9706(3) 0.0307(8) Uani 1 1 d . . . . .
C18 C -0.5754(4) 0.29562(13) 2.0437(3) 0.0352(8) Uani 1 1 d . . . . .
C19 C -0.7730(3) 0.22522(12) 1.9630(3) 0.0286(7) Uani 1 1 d . . . . .
C20 C -0.8959(4) 0.24549(14) 2.0320(3) 0.0431(9) Uani 1 1 d . . . . .
H20A H -0.876343 0.274056 2.084834 0.052 Uiso 1 1 calc R U . . .
C21 C -1.0415(4) 0.22395(14) 2.0223(4) 0.0497(10) Uani 1 1 d . . . . .
H21A H -1.120647 0.238315 2.067280 0.060 Uiso 1 1 calc R U . . .
C22 C -1.0736(4) 0.18016(14) 1.9450(3) 0.0421(9) Uani 1 1 d . . . . .
H22A H -1.173612 0.165633 1.939159 0.051 Uiso 1 1 calc R U . . .
C23 C -0.9590(3) 0.15896(12) 1.8786(3) 0.0336(8) Uani 1 1 d . . . . .
H23A H -0.981575 0.129755 1.828357 0.040 Uiso 1 1 calc R U . . .
C24 C -0.8054(3) 0.18050(11) 1.8843(3) 0.0250(7) Uani 1 1 d . . . . .

loop_
_atom_site_aniso_label
_atom_site_aniso_U_11
_atom_site_aniso_U_22
_atom_site_aniso_U_33
_atom_site_aniso_U_23
_atom_site_aniso_U_13
_atom_site_aniso_U_12
Ag 0.03675(15) 0.04330(16) 0.03002(15) -0.00171(14) 0.01481(10) -0.00317(13)
O1 0.0542(15) 0.0356(15) 0.0418(15) 0.0072(12) 0.0221(12) 0.0031(12)
O2 0.0696(18) 0.0414(15) 0.0375(15) 0.0119(13) 0.0274(13) 0.0181(13)
O3 0.0384(13) 0.0311(13) 0.0314(13) -0.0043(10) -0.0054(11) 0.0059(10)
O4 0.0319(12) 0.0256(12) 0.0329(13) -0.0038(10) 0.0053(10) 0.0083(10)
O5 0.0467(16) 0.0414(16) 0.097(2) -0.0335(15) 0.0023(15) 0.0043(13)
O6 0.0409(15) 0.0470(17) 0.089(2) -0.0347(15) -0.0033(14) -0.0040(12)
O7 0.0475(15) 0.0388(15) 0.093(2) -0.0239(14) 0.0269(14) -0.0055(12)
N1 0.0354(15) 0.0302(16) 0.0323(16) -0.0047(13) 0.0127(12) 0.0002(12)
N2 0.0347(14) 0.0250(14) 0.0270(15) 0.0023(13) 0.0141(12) 0.0031(12)
N3 0.0326(15) 0.0271(15) 0.0303(16) 0.0027(12) 0.0138(13) 0.0031(11)
N4 0.0289(14) 0.0374(16) 0.0256(15) -0.0061(14) 0.0068(11) 0.0021(13)
C1 0.0261(16) 0.0235(18) 0.0272(18) -0.0001(13) 0.0040(14) 0.0004(13)
C2 0.0274(16) 0.0244(18) 0.0266(18) -0.0028(14) 0.0070(14) 0.0006(13)
C3 0.066(3) 0.033(2) 0.045(2) 0.0038(17) 0.030(2) 0.0030(18)
C4 0.086(3) 0.023(2) 0.065(3) 0.0010(19) 0.039(2) 0.0060(19)
C5 0.061(2) 0.034(2) 0.048(2) -0.0098(18) 0.027(2) 0.0032(18)
C6 0.0231(16) 0.031(2) 0.0282(18) 0.0003(15) 0.0067(13) -0.0039(13)
C7 0.0255(17) 0.0349(18) 0.0238(18) 0.0029(16) 0.0052(14) -0.0005(14)
C8 0.0218(15) 0.0308(18) 0.0250(17) -0.0039(15) 0.0043(13) -0.0009(14)
C9 0.044(2) 0.035(2) 0.035(2) 0.0028(17) 0.0138(16) -0.0008(16)
C10 0.053(2) 0.0258(19) 0.050(2) -0.0026(17) 0.0138(19) 0.0064(17)
C11 0.0361(19) 0.041(2) 0.038(2) -0.0093(18) 0.0118(16) 0.0032(16)
C12 0.0278(17) 0.0296(18) 0.0287(19) 0.0000(15) 0.0067(15) -0.0008(14)
C13 0.0309(17) 0.0202(17) 0.0248(18) 0.0023(14) 0.0078(14) -0.0010(14)
C14 0.0290(16) 0.0190(16) 0.0272(18) -0.0003(13) 0.0019(14) 0.0036(13)
C15 0.0297(18) 0.034(2) 0.047(2) -0.0152(17) 0.0091(16) 0.0017(15)
C16 0.0231(17) 0.033(2) 0.061(3) -0.0133(18) 0.0008(16) -0.0025(14)
C17 0.0304(18) 0.0231(18) 0.039(2) -0.0061(15) 0.0017(15) 0.0007(14)
C18 0.039(2) 0.0283(19) 0.038(2) -0.0029(16) 0.0020(16) 0.0004(16)
C19 0.0310(18) 0.0228(17) 0.0325(19) -0.0036(15) 0.0046(15) 0.0035(13)
C20 0.041(2) 0.036(2) 0.053(3) -0.0196(18) 0.0146(18) -0.0007(16)
C21 0.040(2) 0.044(2) 0.068(3) -0.013(2) 0.0231(19) 0.0030(18)
C22 0.0257(18) 0.042(2) 0.060(3) -0.0031(19) 0.0104(17) -0.0040(16)
C23 0.0320(18) 0.0279(19) 0.041(2) -0.0035(16) 0.0049(15) -0.0032(14)
C24 0.0270(16) 0.0213(17) 0.0268(18) -0.0006(14) 0.0010(13) 0.0012(13)

loop_
_atom_type_symbol
_atom_type_description
_atom_type_scat_dispersion_real
_atom_type_scat_dispersion_imag
_atom_type_scat_source
C C 0.0033 0.0016 'International Tables Vol C Tables 4.2.6.8 and 6.1.1.4'
H H 0.0000 0.0000 'International Tables Vol C Tables 4.2.6.8 and 6.1.1.4'
N N 0.0061 0.0033 'International Tables Vol C Tables 4.2.6.8 and 6.1.1.4'
O O 0.0106 0.0060 'International Tables Vol C Tables 4.2.6.8 and 6.1.1.4'
Ag Ag -0.8971 1.1015 'International Tables Vol C Tables 4.2.6.8 and 6.1.1.4'

loop_
_geom_angle_atom_site_label_1
_geom_angle_atom_site_label_2
_geom_angle_atom_site_label_3
_geom_angle
_geom_angle_site_symmetry_1
_geom_angle_site_symmetry_3
_geom_angle_publ_flag
N1 Ag N4 169.27(9) . 1_456 ?
C18 O6 H6C 112.0 . . ?
H7C O7 H7D 108.3 . . ?
C1 N1 C5 118.2(3) . . ?
C1 N1 Ag 118.8(2) . . ?
C5 N1 Ag 122.6(2) . . ?
C6 N2 C2 126.7(3) . . ?
C6 N2 H2A 116.7 . . ?
C2 N2 H2A 116.7 . . ?
C7 N3 C8 127.5(3) . . ?
C7 N3 H3A 116.2 . . ?
C8 N3 H3A 116.2 . . ?
C12 N4 C11 117.7(3) . . ?
C12 N4 Ag 114.6(2) . 1_654 ?
C11 N4 Ag 126.9(2) . 1_654 ?
N1 C1 C2 123.3(3) . . ?
N1 C1 H1A 118.4 . . ?
C2 C1 H1A 118.4 . . ?
C3 C2 C1 118.0(3) . . ?
C3 C2 N2 125.2(3) . . ?
C1 C2 N2 116.8(3) . . ?
C4 C3 C2 118.4(3) . . ?
C4 C3 H3B 120.8 . . ?
C2 C3 H3B 120.8 . . ?
C5 C4 C3 120.1(3) . . ?
C5 C4 H4B 119.9 . . ?
C3 C4 H4B 119.9 . . ?
N1 C5 C4 121.9(3) . . ?
N1 C5 H5A 119.1 . . ?
C4 C5 H5A 119.1 . . ?
O1 C6 N2 126.2(3) . . ?
O1 C6 C7 121.3(3) . . ?
N2 C6 C7 112.6(3) . . ?
O2 C7 N3 126.7(3) . . ?
O2 C7 C6 121.9(3) . . ?
N3 C7 C6 111.4(3) . . ?
C9 C8 C12 118.9(3) . . ?
C9 C8 N3 124.8(3) . . ?
C12 C8 N3 116.3(3) . . ?
C8 C9 C10 117.7(3) . . ?
C8 C9 H9A 121.2 . . ?
C10 C9 H9A 121.2 . . ?
C11 C10 C9 120.3(3) . . ?
C11 C10 H10A 119.8 . . ?
C9 C10 H10A 119.8 . . ?
N4 C11 C10 122.2(3) . . ?
N4 C11 H11A 118.9 . . ?
C10 C11 H11A 118.9 . . ?
N4 C12 C8 123.1(3) . . ?
N4 C12 H12A 118.5 . . ?
C8 C12 H12A 118.5 . . ?
O4 C13 O3 123.2(3) . . ?
O4 C13 C14 118.4(3) . . ?
O3 C13 C14 118.4(3) . . ?
C15 C14 C24 118.9(3) . . ?
C15 C14 C13 117.8(3) . . ?
C24 C14 C13 123.3(3) . . ?
C14 C15 C16 122.0(3) . . ?
C14 C15 H15A 119.0 . . ?
C16 C15 H15A 119.0 . . ?
C17 C16 C15 121.3(3) . . ?
C17 C16 H16A 119.3 . . ?
C15 C16 H16A 119.3 . . ?
C16 C17 C19 119.6(3) . . ?
C16 C17 C18 118.0(3) . . ?
C19 C17 C18 122.4(3) . . ?
O5 C18 O6 122.5(3) . . ?
O5 C18 C17 124.3(3) . . ?
O6 C18 C17 113.1(3) . . ?
C20 C19 C24 118.3(3) . . ?
C20 C19 C17 123.1(3) . . ?
C24 C19 C17 118.6(3) . . ?
C21 C20 C19 121.3(3) . . ?
C21 C20 H20A 119.4 . . ?
C19 C20 H20A 119.4 . . ?
C20 C21 C22 120.6(3) . . ?
C20 C21 H21A 119.7 . . ?
C22 C21 H21A 119.7 . . ?
C23 C22 C21 120.2(3) . . ?
C23 C22 H22A 119.9 . . ?
C21 C22 H22A 119.9 . . ?
C22 C23 C24 121.4(3) . . ?
C22 C23 H23A 119.3 . . ?
C24 C23 H23A 119.3 . . ?
C23 C24 C19 118.3(3) . . ?
C23 C24 C14 122.1(3) . . ?
C19 C24 C14 119.5(3) . . ?

loop_
_geom_bond_atom_site_label_1
_geom_bond_atom_site_label_2
_geom_bond_distance
_geom_bond_site_symmetry_2
_geom_bond_publ_flag
Ag N1 2.182(3) . ?
Ag N4 2.189(3) 1_456 ?
O1 C6 1.215(3) . ?
O2 C7 1.212(4) . ?
O3 C13 1.268(3) . ?
O4 C13 1.254(3) . ?
O5 C18 1.204(4) . ?
O6 C18 1.307(4) . ?
O6 H6C 0.8501 . ?
O7 H7C 0.8500 . ?
O7 H7D 0.8499 . ?
N1 C1 1.339(4) . ?
N1 C5 1.341(4) . ?
N2 C6 1.350(4) . ?
N2 C2 1.407(4) . ?
N2 H2A 0.8600 . ?
N3 C7 1.344(4) . ?
N3 C8 1.413(4) . ?
N3 H3A 0.8600 . ?
N4 C12 1.336(4) . ?
N4 C11 1.343(4) . ?
C1 C2 1.388(4) . ?
C1 H1A 0.9300 . ?
C2 C3 1.387(4) . ?
C3 C4 1.383(5) . ?
C3 H3B 0.9300 . ?
C4 C5 1.375(5) . ?
C4 H4B 0.9300 . ?
C5 H5A 0.9300 . ?
C6 C7 1.544(4) . ?
C8 C9 1.379(4) . ?
C8 C12 1.393(4) . ?
C9 C10 1.386(4) . ?
C9 H9A 0.9300 . ?
C10 C11 1.373(4) . ?
C10 H10A 0.9300 . ?
C11 H11A 0.9300 . ?
C12 H12A 0.9300 . ?
C13 C14 1.511(4) . ?
C14 C15 1.365(4) . ?
C14 C24 1.441(4) . ?
C15 C16 1.391(4) . ?
C15 H15A 0.9300 . ?
C16 C17 1.373(4) . ?
C16 H16A 0.9300 . ?
C17 C19 1.435(4) . ?
C17 C18 1.500(4) . ?
C19 C20 1.420(4) . ?
C19 C24 1.433(4) . ?
C20 C21 1.359(4) . ?
C20 H20A 0.9300 . ?
C21 C22 1.405(5) . ?
C21 H21A 0.9300 . ?
C22 C23 1.359(4) . ?
C22 H22A 0.9300 . ?
C23 C24 1.421(4) . ?
C23 H23A 0.9300 . ?
